data_2007498
loop_
_publ_author_name
'Bermejo, Elena'
'Carballo, Rosa'
'Casti\~neiras, Alfonso'
'Maichle-M\"ossmer, C\"acilia'

_publ_section_title
;
 <i>N</i>,<i>N</i>'-Bis(2-pyridylmethyl)dithiooxamide
;
_journal_issue 8
_journal_name_full 'Acta Crystallographica Section C'
_journal_page_first 1130
_journal_page_last 1131
_journal_paper_doi 10.1107/S0108270198002510
_journal_volume 54
_journal_year 1998
_chemical_formula_moiety 'C14 H14 N4 S2'
_chemical_formula_sum 'C14 H14 N4 S2'
_chemical_formula_weight 302.41
_chemical_name_systematic
;
 ?
;
_space_group_IT_number 14
_symmetry_cell_setting monoclinic
_symmetry_space_group_name_Hall '-P 2ybc'
_symmetry_space_group_name_H-M 'P 1 21/c 1'
_audit_creation_method SHELXL97
_cell_angle_alpha 90.00
_cell_angle_beta 94.16(3)
_cell_angle_gamma 90.00
_cell_formula_units_Z 2
_cell_length_a 8.108(5)
_cell_length_b 5.3450(10)
_cell_length_c 16.680(11)
_cell_measurement_reflns_used 25
_cell_measurement_temperature 291(2)
_cell_measurement_theta_max 28.24
_cell_measurement_theta_min 11.47
_cell_volume 721.0(7)
_computing_cell_refinement 'CAD-4 Software'
_computing_data_collection 'CAD-4 Software (Enraf Nonius, 1989)'
_computing_data_reduction 'OpenMoleN (Nonius BV, 1997)'
_computing_molecular_graphics 'PLATON (Spek, 1997)'
_computing_publication_material SHELXL97
_computing_structure_refinement 'SHELXL97 (Sheldrick, 1997)'
_computing_structure_solution 'SHELXS97 (Sheldrick, 1990)'
_diffrn_ambient_temperature 291(2)
_diffrn_measured_fraction_theta_full 0.858
_diffrn_measured_fraction_theta_max 0.858
_diffrn_measurement_device_type 'Enraf Nonius CAD-4'
_diffrn_measurement_method \w
_diffrn_radiation_monochromator graphite
_diffrn_radiation_source 'fine-focus sealed tube'
_diffrn_radiation_type CuK\a
_diffrn_radiation_wavelength 1.54184
_diffrn_reflns_av_R_equivalents 0.073
_diffrn_reflns_av_sigmaI/netI 0.077
_diffrn_reflns_limit_h_max 9
_diffrn_reflns_limit_h_min -1
_diffrn_reflns_limit_k_max 5
_diffrn_reflns_limit_k_min 0
_diffrn_reflns_limit_l_max 19
_diffrn_reflns_limit_l_min -19
_diffrn_reflns_number 1504
_diffrn_reflns_theta_full 67.13
_diffrn_reflns_theta_max 67.13
_diffrn_reflns_theta_min 5.32
_diffrn_standards_decay_% 0
_diffrn_standards_interval_time 60
_diffrn_standards_number 3
_exptl_absorpt_coefficient_mu 3.301
_exptl_absorpt_correction_T_max 0.848
_exptl_absorpt_correction_T_min 0.577
_exptl_absorpt_correction_type 'empirical (North et al., 1968; Nonius BV, 1997)'
_exptl_crystal_colour yellow--brown
_exptl_crystal_density_diffrn 1.393
_exptl_crystal_density_method 'not measured'
_exptl_crystal_description needle
_exptl_crystal_F_000 316
_exptl_crystal_size_max 0.35
_exptl_crystal_size_mid 0.05
_exptl_crystal_size_min 0.05
_refine_diff_density_max 0.23
_refine_diff_density_min -0.21
_refine_ls_extinction_method none
_refine_ls_goodness_of_fit_ref 1.027
_refine_ls_hydrogen_treatment 'H atom treatment: see text'
_refine_ls_matrix_type full
_refine_ls_number_parameters 119
_refine_ls_number_reflns 1242
_refine_ls_number_restraints 0
_refine_ls_restrained_S_all 1.027
_refine_ls_R_factor_all 0.104
_refine_ls_R_factor_gt 0.052
_refine_ls_shift/su_max <0.001
_refine_ls_shift/su_mean 0.000
_refine_ls_structure_factor_coef Fsqd
_refine_ls_weighting_details 'w  =1/[\s^2^(Fo^2^)+(0.0681P)^2^+0.2519P] where P=(Fo^2^+2Fc^2^)/3'
_refine_ls_weighting_scheme calc
_refine_ls_wR_factor_ref 0.146
_reflns_number_gt 826
_reflns_number_total 1242
_reflns_threshold_expression I>2\s(I)
_cod_data_source_file bm1197.cif
_cod_data_source_block bpdh2
_cod_depositor_comments
;
The following automatic conversions were performed:

'_refine_ls_weighting_scheme' value 'calc w
=1/[\s^2^(Fo^2^)+(0.0681P)^2^+0.2519P] where P=(Fo^2^+2Fc^2^)/3' was
changed to 'calc'. New tag '_refine_ls_weighting_details' was
created. The value of the new tag was set to 'w
=1/[\s^2^(Fo^2^)+(0.0681P)^2^+0.2519P] where P=(Fo^2^+2Fc^2^)/3'.

Automatic conversion script
Id: cif_fix_values 3143 2015-03-26 13:38:13Z robertas 
;
_cod_original_cell_volume 720.9(7)
_cod_original_sg_symbol_H-M 'P 21/c'
_cod_database_code 2007498

loop_
_symmetry_equiv_pos_as_xyz
'x, y, z'
'-x, y+1/2, -z+1/2'
'-x, -y, -z'
'x, -y-1/2, z-1/2'

loop_
_atom_site_label
_atom_site_fract_x
_atom_site_fract_y
_atom_site_fract_z
_atom_site_U_iso_or_equiv
_atom_site_adp_type
_atom_site_calc_flag
_atom_site_refinement_flags
_atom_site_occupancy
_atom_site_disorder_assembly
_atom_site_disorder_group
_atom_site_type_symbol
S1 .70172(14) .5221(2) .42226(6) .0576(4) Uani d . 1 . . S
N1 .6185(4) .2570(6) .5458(2) .0488(8) Uani d . 1 . . N
N2 .6412(4) -.0809(6) .6604(2) .0523(9) Uani d . 1 . . N
C1 .5830(5) .4380(7) .4944(2) .0430(9) Uani d . 1 . . C
C2 .7671(5) .1093(8) .5484(3) .0488(10) Uani d . 1 . . C
C3 .7705(5) -.0806(7) .6150(2) .0444(9) Uani d . 1 . . C
C4 .9019(6) -.2415(8) .6263(3) .0536(11) Uani d . 1 . . C
C5 .9003(6) -.4152(8) .6875(3) .0577(11) Uani d . 1 . . C
C6 .7687(6) -.4220(9) .7342(3) .0581(12) Uani d . 1 . . C
C7 .6437(6) -.2533(9) .7193(3) .0572(12) Uani d . 1 . . C
H4 .994(6) -.230(9) .590(3) .075(14) Uiso d . 1 . . H
H5 .993(6) -.520(9) .698(3) .067(13) Uiso d . 1 . . H
H6 .761(5) -.540(8) .776(2) .049(11) Uiso d . 1 . . H
H7 .557(5) -.240(8) .750(3) .065(13) Uiso d . 1 . . H
H10 .548(5) .209(8) .586(2) .058(12) Uiso d . 1 . . H
H21 .758(4) .013(8) .494(2) .047(10) Uiso d . 1 . . H
H22 .868(5) .216(7) .555(2) .036(9) Uiso d . 1 . . H

loop_
_atom_site_aniso_label
_atom_site_aniso_U_11
_atom_site_aniso_U_22
_atom_site_aniso_U_33
_atom_site_aniso_U_12
_atom_site_aniso_U_13
_atom_site_aniso_U_23
S1 .0561(6) .0617(7) .0559(6) .0135(6) .0098(4) .0107(6)
N1 .0468(19) .047(2) .0527(19) .0097(16) .0028(15) .0056(16)
N2 .051(2) .049(2) .057(2) .0063(16) .0037(16) .0035(16)
C1 .047(2) .040(2) .041(2) .0016(17) -.0047(15) -.0005(16)
C2 .046(2) .043(2) .058(3) .0068(19) .0055(19) .0047(19)
C3 .043(2) .039(2) .051(2) .0023(17) -.0048(16) -.0044(17)
C4 .052(3) .050(3) .059(2) .009(2) .003(2) .001(2)
C5 .060(3) .048(3) .063(3) .012(2) -.008(2) .001(2)
C6 .069(3) .049(3) .055(3) -.002(2) -.008(2) .006(2)
C7 .056(3) .055(3) .060(3) .000(2) .006(2) .004(2)

loop_
_atom_type_symbol
_atom_type_description
_atom_type_scat_dispersion_real
_atom_type_scat_dispersion_imag
_atom_type_scat_source
S S 0.3331 0.5567 'International Tables Vol C Tables 4.2.6.8 and 6.1.1.4'
N N 0.0311 0.0180 'International Tables Vol C Tables 4.2.6.8 and 6.1.1.4'
C C 0.0181 0.0091 'International Tables Vol C Tables 4.2.6.8 and 6.1.1.4'
H H 0.0000 0.0000 'International Tables Vol C Tables 4.2.6.8 and 6.1.1.4'

loop_
_geom_angle_atom_site_label_1
_geom_angle_atom_site_label_2
_geom_angle_atom_site_label_3
_geom_angle_site_symmetry_1
_geom_angle_site_symmetry_3
_geom_angle
_geom_angle_publ_flag
C1 N1 C2 . . 124.6(3) y
C1 N1 H10 . . 123(3) ?
C2 N1 H10 . . 112(3) ?
C3 N2 C7 . . 116.3(4) ?
N1 C1 C1 . 3_666 113.3(4) y
N1 C1 S1 . . 124.3(3) y
C1 C1 S1 3_666 . 122.4(4) y
N1 C2 C3 . . 111.3(3) ?
N1 C2 H21 . . 104(2) ?
C3 C2 H21 . . 108(2) ?
N1 C2 H22 . . 111(2) ?
C3 C2 H22 . . 109(2) ?
H21 C2 H22 . . 113(3) ?
N2 C3 C4 . . 123.7(4) ?
N2 C3 C2 . . 116.5(4) ?
C4 C3 C2 . . 119.9(4) ?
C3 C4 C5 . . 118.4(4) ?
C3 C4 H4 . . 119(3) ?
C5 C4 H4 . . 123(3) ?
C6 C5 C4 . . 119.3(4) ?
C6 C5 H5 . . 121(3) ?
C4 C5 H5 . . 119(3) ?
C7 C6 C5 . . 118.6(4) ?
C7 C6 H6 . . 119(2) ?
C5 C6 H6 . . 122(2) ?
N2 C7 C6 . . 123.8(4) ?
N2 C7 H7 . . 113(3) ?
C6 C7 H7 . . 123(3) ?

loop_
_geom_bond_atom_site_label_1
_geom_bond_atom_site_label_2
_geom_bond_site_symmetry_2
_geom_bond_distance
_geom_bond_publ_flag
S1 C1 . 1.657(4) y
N1 C1 . 1.311(5) y
N1 C2 . 1.438(5) y
N1 H10 . .94(4) ?
N2 C3 . 1.337(5) ?
N2 C7 . 1.347(5) ?
C1 C1 3_666 1.524(7) y
C2 C3 . 1.503(6) ?
C2 H21 . 1.04(4) ?
C2 H22 . 1.00(4) ?
C3 C4 . 1.371(6) ?
C4 C5 . 1.380(6) ?
C4 H4 . 1.00(4) ?
C5 C6 . 1.367(6) ?
C5 H5 . .95(5) ?
C6 C7 . 1.366(7) ?
C6 H6 . .94(4) ?
C7 H7 . .90(4) ?

loop_
_geom_hbond_atom_site_label_D
_geom_hbond_atom_site_label_H
_geom_hbond_atom_site_label_A
_geom_hbond_site_symmetry_A
_geom_hbond_distance_DH
_geom_hbond_distance_HA
_geom_hbond_distance_DA
_geom_hbond_angle_DHA
N1 H10 N2 . 0.94(4) 2.10(4) 2.626(5) 114(3)
N1 H10 S1 3_666 0.94(4) 2.48(4) 2.935(4) 110(3)

loop_
_geom_torsion_atom_site_label_1
_geom_torsion_atom_site_label_2
_geom_torsion_atom_site_label_3
_geom_torsion_atom_site_label_4
_geom_torsion_site_symmetry_4
_geom_torsion
C2 N1 C1 C1 3_666 179.9(4)
C2 N1 C1 S1 . 1.6(6)
C1 N1 C2 C3 . 179.3(4)
C7 N2 C3 C4 . -0.7(6)
C7 N2 C3 C2 . 179.2(4)
N1 C2 C3 N2 . -0.8(6)
N1 C2 C3 C4 . 179.2(4)
N2 C3 C4 C5 . 0.6(7)
C2 C3 C4 C5 . -179.3(4)
C3 C4 C5 C6 . 0.2(7)
C4 C5 C6 C7 . -0.9(7)
C3 N2 C7 C6 . 0.1(7)
C5 C6 C7 N2 . 0.7(7)
